data_7041664
loop_
_publ_author_name
'Hao, Shao Yun'
'Hou, Suo Xia'
'Van Hecke, Kristof'
'Cui, Guang Hua'

_publ_section_title
;
 Construction of noninterpenetrating and interpenetrating Co(ii) networks
 with halogenated carboxylate modulated by auxiliary N-donor co-ligands:
 structural diversity, electrochemical and photocatalytic properties.
;
_journal_issue 6
_journal_name_full 'Dalton transactions (Cambridge, England : 2003)'
_journal_page_first 1951
_journal_page_last 1964
_journal_paper_doi 10.1039/c6dt04516b
_journal_volume 46
_journal_year 2017
_chemical_formula_sum 'C30 H26 Cl2 Co N4 O4'
_chemical_formula_weight 636.38
_space_group_crystal_system monoclinic
_space_group_IT_number 15
_space_group_name_Hall '-C 2yc'
_space_group_name_H-M_alt 'C 1 2/c 1'
_symmetry_space_group_name_Hall '-C 2yc'
_symmetry_space_group_name_H-M 'C 1 2/c 1'
_atom_sites_solution_hydrogens geom
_audit_creation_method SHELXL-2014/7
_audit_update_record
;
2016-11-03 deposited with the CCDC.
2017-01-11 downloaded from the CCDC.
;
_cell_angle_alpha 90
_cell_angle_beta 116.005(2)
_cell_angle_gamma 90
_cell_formula_units_Z 4
_cell_length_a 20.910(3)
_cell_length_b 11.6409(15)
_cell_length_c 12.3090(16)
_cell_measurement_reflns_used 2816
_cell_measurement_temperature 296(2)
_cell_measurement_theta_max 24.16
_cell_measurement_theta_min 1.18
_cell_volume 2692.8(6)
_computing_cell_refinement 'SAINT (Bruker, 1999)'
_computing_data_collection 'SMART (Bruker, 1998)'
_computing_data_reduction SAINT
_computing_molecular_graphics 'Bruker SHELXTL'
_computing_publication_material 'Bruker SHELXTL'
_computing_structure_refinement 'SHELXL-2014/7 (Sheldrick, 2014)'
_computing_structure_solution 'SHELXT (Sheldrick, 2013)'
_diffrn_ambient_temperature 296(2)
_diffrn_measured_fraction_theta_full 0.997
_diffrn_measured_fraction_theta_max 0.989
_diffrn_measurement_device_type 'Bruker SMART CCD area-detector'
_diffrn_measurement_method '\w scans'
_diffrn_radiation_monochromator graphite
_diffrn_radiation_source 'fine--focus sealed tube'
_diffrn_radiation_type MoK\a
_diffrn_radiation_wavelength 0.71073
_diffrn_reflns_av_R_equivalents 0.0479
_diffrn_reflns_av_unetI/netI 0.0637
_diffrn_reflns_Laue_measured_fraction_full 0.997
_diffrn_reflns_Laue_measured_fraction_max 0.989
_diffrn_reflns_limit_h_max 27
_diffrn_reflns_limit_h_min -27
_diffrn_reflns_limit_k_max 12
_diffrn_reflns_limit_k_min -15
_diffrn_reflns_limit_l_max 15
_diffrn_reflns_limit_l_min -15
_diffrn_reflns_number 8088
_diffrn_reflns_point_group_measured_fraction_full 0.997
_diffrn_reflns_point_group_measured_fraction_max 0.989
_diffrn_reflns_theta_full 25.242
_diffrn_reflns_theta_max 27.467
_diffrn_reflns_theta_min 2.058
_exptl_absorpt_coefficient_mu 0.882
_exptl_absorpt_correction_T_max 0.8612
_exptl_absorpt_correction_T_min 0.7896
_exptl_absorpt_correction_type multi-scan
_exptl_absorpt_process_details '(<i>SADABS</i>; Sheldrick, 1996)'
_exptl_crystal_colour red
_exptl_crystal_density_diffrn 1.570
_exptl_crystal_description block
_exptl_crystal_F_000 1308
_exptl_crystal_size_max 0.24
_exptl_crystal_size_mid 0.22
_exptl_crystal_size_min 0.20
_refine_diff_density_max 0.326
_refine_diff_density_min -0.335
_refine_diff_density_rms 0.072
_refine_ls_extinction_method none
_refine_ls_goodness_of_fit_ref 1.032
_refine_ls_hydrogen_treatment constr
_refine_ls_matrix_type full
_refine_ls_number_parameters 188
_refine_ls_number_reflns 3051
_refine_ls_number_restraints 0
_refine_ls_restrained_S_all 1.032
_refine_ls_R_factor_all 0.0687
_refine_ls_R_factor_gt 0.0430
_refine_ls_shift/su_max 0.000
_refine_ls_shift/su_mean 0.000
_refine_ls_structure_factor_coef Fsqd
_refine_ls_weighting_details 'w=1/[\s^2^(Fo^2^)+(0.0431P)^2^+0.2677P] where P=(Fo^2^+2Fc^2^)/3'
_refine_ls_weighting_scheme calc
_refine_ls_wR_factor_gt 0.0919
_refine_ls_wR_factor_ref 0.1028
_reflns_Friedel_coverage 0.000
_reflns_number_gt 2152
_reflns_number_total 3051
_reflns_threshold_expression 'I > 2\s(I)'
_cod_data_source_file c6dt04516b2.cif
_cod_data_source_block 1
_cod_depositor_comments 'Adding full bibliography for 7041663--7041668.cif.'
_cod_original_cell_volume 2692.7(6)
_cod_database_code 7041664
_shelx_shelxl_version_number 2014/7
_shelx_space_group_comment
;
The symmetry employed for this shelxl refinement is uniquely defined
by the following loop, which should always be used as a source of
symmetry information in preference to the above space-group names.
They are only intended as comments.
;

loop_
_space_group_symop_operation_xyz
'x, y, z'
'-x, y, -z+1/2'
'x+1/2, y+1/2, z'
'-x+1/2, y+1/2, -z+1/2'
'-x, -y, -z'
'x, -y, z-1/2'
'-x+1/2, -y+1/2, -z'
'x+1/2, -y+1/2, z-1/2'

loop_
_atom_site_label
_atom_site_type_symbol
_atom_site_fract_x
_atom_site_fract_y
_atom_site_fract_z
_atom_site_U_iso_or_equiv
_atom_site_adp_type
_atom_site_occupancy
_atom_site_site_symmetry_order
_atom_site_calc_flag
_atom_site_refinement_flags_posn
_atom_site_refinement_flags_adp
_atom_site_refinement_flags_occupancy
Co1 Co 0.5000 0.46745(4) 0.7500 0.02352(16) Uani 1 2 d S T P
Cl1 Cl 0.13531(4) 0.40763(6) 0.30913(7) 0.0399(2) Uani 1 1 d . . .
O1 O 0.40848(10) 0.43152(17) 0.58207(18) 0.0335(5) Uani 1 1 d . . .
O2 O 0.42732(9) 0.32965(16) 0.74222(18) 0.0335(5) Uani 1 1 d . . .
N2 N 0.54232(11) 0.59123(18) 0.6757(2) 0.0283(5) Uani 1 1 d . . .
N1 N 0.53436(11) 0.75069(17) 0.5697(2) 0.0280(5) Uani 1 1 d . . .
C13 C 0.26602(13) 0.3571(2) 0.4740(2) 0.0257(6) Uani 1 1 d . . .
H13 H 0.2764 0.4298 0.4546 0.031 Uiso 1 1 calc R U .
C12 C 0.19788(13) 0.3153(2) 0.4128(2) 0.0247(6) Uani 1 1 d . . .
C2 C 0.60832(14) 0.6469(2) 0.7245(2) 0.0249(6) Uani 1 1 d . . .
C14 C 0.31990(13) 0.2942(2) 0.5638(2) 0.0232(6) Uani 1 1 d . . .
C15 C 0.39084(13) 0.3529(2) 0.6340(3) 0.0250(6) Uani 1 1 d . . .
C3 C 0.60352(14) 0.7467(2) 0.6594(2) 0.0251(6) Uani 1 1 d . . .
C5 C 0.72539(14) 0.7893(2) 0.7828(3) 0.0268(6) Uani 1 1 d . . .
C4 C 0.66151(14) 0.8199(2) 0.6887(3) 0.0288(6) Uani 1 1 d . . .
H4 H 0.6572 0.8876 0.6459 0.035 Uiso 1 1 calc R U .
C6 C 0.73190(14) 0.6850(2) 0.8462(2) 0.0266(6) Uani 1 1 d . . .
C1 C 0.50150(14) 0.6561(2) 0.5834(3) 0.0311(7) Uani 1 1 d . . .
H1 H 0.4544 0.6383 0.5325 0.037 Uiso 1 1 calc R U .
C7 C 0.67319(14) 0.6156(2) 0.8184(3) 0.0276(6) Uani 1 1 d . . .
H7 H 0.6770 0.5487 0.8621 0.033 Uiso 1 1 calc R U .
C11 C 0.49129(14) 0.9502(2) 0.5153(3) 0.0308(7) Uani 1 1 d . . .
H11 H 0.4695 0.9512 0.5670 0.037 Uiso 1 1 calc R U .
C10 C 0.50407(15) 0.8355(2) 0.4728(3) 0.0336(7) Uani 1 1 d . . .
H10A H 0.4593 0.8064 0.4114 0.040 Uiso 1 1 calc R U .
H10B H 0.5361 0.8455 0.4356 0.040 Uiso 1 1 calc R U .
C9 C 0.78918(15) 0.8678(2) 0.8203(3) 0.0388(7) Uani 1 1 d . . .
H9A H 0.7750 0.9383 0.7756 0.058 Uiso 1 1 calc R U .
H9B H 0.8251 0.8311 0.8040 0.058 Uiso 1 1 calc R U .
H9C H 0.8078 0.8839 0.9052 0.058 Uiso 1 1 calc R U .
C8 C 0.80323(14) 0.6472(3) 0.9444(3) 0.0389(7) Uani 1 1 d . . .
H8A H 0.7979 0.5747 0.9767 0.058 Uiso 1 1 calc R U .
H8B H 0.8202 0.7036 1.0077 0.058 Uiso 1 1 calc R U .
H8C H 0.8367 0.6394 0.9109 0.058 Uiso 1 1 calc R U .

loop_
_atom_site_aniso_label
_atom_site_aniso_U_11
_atom_site_aniso_U_22
_atom_site_aniso_U_33
_atom_site_aniso_U_23
_atom_site_aniso_U_13
_atom_site_aniso_U_12
Co1 0.0163(3) 0.0170(3) 0.0323(3) 0.000 0.0061(2) 0.000
Cl1 0.0330(4) 0.0266(4) 0.0402(5) 0.0042(3) -0.0022(3) -0.0014(3)
O1 0.0271(10) 0.0360(11) 0.0347(12) -0.0001(9) 0.0110(9) -0.0121(9)
O2 0.0229(10) 0.0302(11) 0.0335(12) 0.0015(9) -0.0004(9) -0.0075(8)
N2 0.0224(12) 0.0204(12) 0.0366(14) 0.0031(10) 0.0078(10) -0.0012(9)
N1 0.0266(12) 0.0176(11) 0.0332(14) 0.0045(10) 0.0070(10) 0.0006(9)
C13 0.0269(14) 0.0185(13) 0.0284(15) -0.0027(11) 0.0092(12) -0.0055(11)
C12 0.0206(13) 0.0240(14) 0.0238(14) -0.0023(11) 0.0045(11) -0.0021(11)
C2 0.0259(14) 0.0178(13) 0.0319(16) -0.0012(11) 0.0135(12) -0.0014(11)
C14 0.0195(13) 0.0227(14) 0.0241(14) -0.0063(11) 0.0066(11) -0.0036(10)
C15 0.0168(13) 0.0215(14) 0.0339(16) -0.0073(12) 0.0086(12) 0.0000(10)
C3 0.0264(14) 0.0191(13) 0.0298(16) -0.0003(11) 0.0122(12) 0.0022(11)
C5 0.0284(14) 0.0256(15) 0.0304(16) -0.0069(12) 0.0167(13) -0.0054(11)
C4 0.0354(16) 0.0204(14) 0.0356(17) 0.0013(12) 0.0201(14) -0.0034(12)
C6 0.0235(14) 0.0273(15) 0.0293(16) -0.0024(12) 0.0118(12) 0.0000(11)
C1 0.0237(14) 0.0262(15) 0.0368(17) 0.0005(12) 0.0072(13) -0.0010(11)
C7 0.0289(15) 0.0208(14) 0.0331(16) 0.0060(12) 0.0137(13) 0.0023(11)
C11 0.0275(15) 0.0259(15) 0.0335(17) 0.0057(13) 0.0084(13) 0.0036(12)
C10 0.0348(16) 0.0263(15) 0.0304(17) 0.0054(12) 0.0056(13) 0.0033(12)
C9 0.0348(17) 0.0333(17) 0.049(2) -0.0069(14) 0.0185(15) -0.0113(13)
C8 0.0267(16) 0.0405(18) 0.0427(19) 0.0008(14) 0.0090(14) 0.0005(13)

loop_
_atom_type_symbol
_atom_type_description
_atom_type_scat_dispersion_real
_atom_type_scat_dispersion_imag
_atom_type_scat_source
C C 0.0033 0.0016 'International Tables Vol C Tables 4.2.6.8 and 6.1.1.4'
H H 0.0000 0.0000 'International Tables Vol C Tables 4.2.6.8 and 6.1.1.4'
N N 0.0061 0.0033 'International Tables Vol C Tables 4.2.6.8 and 6.1.1.4'
O O 0.0106 0.0060 'International Tables Vol C Tables 4.2.6.8 and 6.1.1.4'
Cl Cl 0.1484 0.1585 'International Tables Vol C Tables 4.2.6.8 and 6.1.1.4'
Co Co 0.3494 0.9721 'International Tables Vol C Tables 4.2.6.8 and 6.1.1.4'

loop_
_geom_angle_atom_site_label_1
_geom_angle_atom_site_label_2
_geom_angle_atom_site_label_3
_geom_angle
_geom_angle_site_symmetry_1
_geom_angle_site_symmetry_3
N2 Co1 N2 93.31(12) . 2_656
N2 Co1 O1 94.70(8) . .
N2 Co1 O1 100.64(8) 2_656 .
N2 Co1 O1 100.64(8) . 2_656
N2 Co1 O1 94.70(8) 2_656 2_656
O1 Co1 O1 157.61(11) . 2_656
N2 Co1 O2 96.03(8) . 2_656
N2 Co1 O2 154.66(8) 2_656 2_656
O1 Co1 O2 102.00(7) . 2_656
O1 Co1 O2 60.44(7) 2_656 2_656
N2 Co1 O2 154.66(8) . .
N2 Co1 O2 96.03(8) 2_656 .
O1 Co1 O2 60.44(7) . .
O1 Co1 O2 102.00(7) 2_656 .
O2 Co1 O2 85.40(10) 2_656 .
N2 Co1 C15 125.08(9) . .
N2 Co1 C15 99.33(8) 2_656 .
O1 Co1 C15 30.50(8) . .
O1 Co1 C15 130.78(9) 2_656 .
O2 Co1 C15 94.44(8) 2_656 .
O2 Co1 C15 29.95(8) . .
N2 Co1 C15 99.33(8) . 2_656
N2 Co1 C15 125.08(9) 2_656 2_656
O1 Co1 C15 130.79(9) . 2_656
O1 Co1 C15 30.50(8) 2_656 2_656
O2 Co1 C15 29.95(8) 2_656 2_656
O2 Co1 C15 94.45(8) . 2_656
C15 Co1 C15 115.07(12) . 2_656
C15 O1 Co1 89.34(16) . .
C15 O2 Co1 88.57(15) . .
C1 N2 C2 104.4(2) . .
C1 N2 Co1 122.09(18) . .
C2 N2 Co1 130.95(19) . .
C1 N1 C3 106.6(2) . .
C1 N1 C10 126.3(2) . .
C3 N1 C10 127.0(2) . .
C12 C13 C14 122.1(2) . .
C12 C13 H13 118.9 . .
C14 C13 H13 118.9 . .
C13 C12 C14 121.1(2) . 7_556
C13 C12 Cl1 116.6(2) . .
C14 C12 Cl1 122.25(19) 7_556 .
C3 C2 C7 119.7(2) . .
C3 C2 N2 109.3(2) . .
C7 C2 N2 130.9(2) . .
C13 C14 C12 116.7(2) . 7_556
C13 C14 C15 117.7(2) . .
C12 C14 C15 125.4(2) 7_556 .
O2 C15 O1 121.6(2) . .
O2 C15 C14 120.1(2) . .
O1 C15 C14 118.0(2) . .
O2 C15 Co1 61.48(13) . .
O1 C15 Co1 60.16(13) . .
C14 C15 Co1 173.93(17) . .
N1 C3 C2 105.9(2) . .
N1 C3 C4 132.3(2) . .
C2 C3 C4 121.8(3) . .
C4 C5 C6 120.6(2) . .
C4 C5 C9 120.0(3) . .
C6 C5 C9 119.4(3) . .
C5 C4 C3 118.1(2) . .
C5 C4 H4 120.9 . .
C3 C4 H4 120.9 . .
C7 C6 C5 120.3(2) . .
C7 C6 C8 118.9(2) . .
C5 C6 C8 120.7(2) . .
N2 C1 N1 113.8(2) . .
N2 C1 H1 123.1 . .
N1 C1 H1 123.1 . .
C6 C7 C2 119.3(2) . .
C6 C7 H7 120.4 . .
C2 C7 H7 120.4 . .
C11 C11 C10 124.6(4) 5_676 .
C11 C11 H11 117.7 5_676 .
C10 C11 H11 117.7 . .
N1 C10 C11 113.3(2) . .
N1 C10 H10A 108.9 . .
C11 C10 H10A 108.9 . .
N1 C10 H10B 108.9 . .
C11 C10 H10B 108.9 . .
H10A C10 H10B 107.7 . .
C5 C9 H9A 109.5 . .
C5 C9 H9B 109.5 . .
H9A C9 H9B 109.5 . .
C5 C9 H9C 109.5 . .
H9A C9 H9C 109.5 . .
H9B C9 H9C 109.5 . .
C6 C8 H8A 109.5 . .
C6 C8 H8B 109.5 . .
H8A C8 H8B 109.5 . .
C6 C8 H8C 109.5 . .
H8A C8 H8C 109.5 . .
H8B C8 H8C 109.5 . .

loop_
_geom_bond_atom_site_label_1
_geom_bond_atom_site_label_2
_geom_bond_distance
_geom_bond_site_symmetry_2
Co1 N2 2.099(2) .
Co1 N2 2.099(2) 2_656
Co1 O1 2.1543(19) .
Co1 O1 2.1543(19) 2_656
Co1 O2 2.1828(18) 2_656
Co1 O2 2.1828(18) .
Co1 C15 2.483(3) .
Co1 C15 2.483(3) 2_656
Cl1 C12 1.741(3) .
O1 C15 1.260(3) .
O2 C15 1.240(3) .
N2 C1 1.319(3) .
N2 C2 1.399(3) .
N1 C1 1.346(3) .
N1 C3 1.383(3) .
N1 C10 1.462(3) .
C13 C12 1.376(3) .
C13 C14 1.391(4) .
C13 H13 0.9300 .
C12 C14 1.393(3) 7_556
C2 C3 1.390(3) .
C2 C7 1.391(4) .
C14 C12 1.393(3) 7_556
C14 C15 1.513(3) .
C3 C4 1.394(4) .
C5 C4 1.377(4) .
C5 C6 1.416(4) .
C5 C9 1.513(3) .
C4 H4 0.9300 .
C6 C7 1.382(4) .
C6 C8 1.516(4) .
C1 H1 0.9300 .
C7 H7 0.9300 .
C11 C11 1.319(5) 5_676
C11 C10 1.500(4) .
C11 H11 0.9300 .
C10 H10A 0.9700 .
C10 H10B 0.9700 .
C9 H9A 0.9600 .
C9 H9B 0.9600 .
C9 H9C 0.9600 .
C8 H8A 0.9600 .
C8 H8B 0.9600 .
C8 H8C 0.9600 .
